data_2242225
loop_
_publ_author_name
'Yang, Lijing'
'Drew, Brett'
'Yalagala, Ravi Shekar'
'Chaviwala, Rameez'
'Simionescu, Razvan'
'Lough, Alan J.'
'Yan, Hongbin'

_publ_section_title
;
 Crystal structure and solvent-dependent behaviours of
 3-amino-1,6-diethyl-2,5,7-trimethyl-4,4-diphenyl-3a,4a-diaza-4-bora-<i>s</i>-indacene
;
_journal_coeditor_code SJ5520
_journal_issue 3
_journal_name_full 'Acta Crystallographica Section E'
_journal_page_first 378
_journal_page_last 382
_journal_paper_doi 10.1107/S2056989017002213
_journal_volume 73
_journal_year 2017
_chemical_formula_iupac 'C28 H32 B N3'
_chemical_formula_moiety 'C28 H32 B N3'
_chemical_formula_sum 'C28 H32 B N3'
_chemical_formula_weight 421.37
_chemical_name_systematic 3-Amino-1,6-diethyl-2,5,7-trimethyl-4,4-diphenyl-3a,4a-diaza-4-bora-<i>s</i>-indacene
_space_group_crystal_system monoclinic
_space_group_IT_number 4
_space_group_name_Hall 'P 2yb'
_space_group_name_H-M_alt 'P 1 21 1'
_symmetry_space_group_name_Hall 'P 2yb'
_symmetry_space_group_name_H-M 'P 1 21 1'
_atom_sites_solution_hydrogens mixed
_audit_creation_method SHELXL-2014/7
_cell_angle_alpha 90
_cell_angle_beta 109.557(2)
_cell_angle_gamma 90
_cell_formula_units_Z 2
_cell_length_a 9.4938(7)
_cell_length_b 11.5325(8)
_cell_length_c 11.3739(9)
_cell_measurement_reflns_used 4278
_cell_measurement_temperature 147(2)
_cell_measurement_theta_max 27.49
_cell_measurement_theta_min 2.43
_cell_volume 1173.45(15)
_computing_cell_refinement
;
APEX2 (Bruker, 2014)
;
_computing_data_collection
;
APEX2 (Bruker, 2014)
;
_computing_data_reduction
;
SAINT (Bruker, 2014)
;
_computing_molecular_graphics
;
PLATON (Spek, 2009)
;
_computing_publication_material
;
SHELXTL (Sheldrick, 2008)
;
_computing_structure_refinement
;
SHELXL2014 (Sheldrick, 2015b)
;
_computing_structure_solution
;
SHELXT (Sheldrick, 2015a)
;
_diffrn_ambient_temperature 147(2)
_diffrn_measured_fraction_theta_full 1.000
_diffrn_measured_fraction_theta_max 0.998
_diffrn_measurement_device_type 'Bruker Kappa APEX DUO CCD'
_diffrn_measurement_method '\f and \w scans'
_diffrn_radiation_type MoK\a
_diffrn_radiation_wavelength 0.71073
_diffrn_reflns_av_R_equivalents 0.0397
_diffrn_reflns_limit_h_max 12
_diffrn_reflns_limit_h_min -12
_diffrn_reflns_limit_k_max 11
_diffrn_reflns_limit_k_min -14
_diffrn_reflns_limit_l_max 14
_diffrn_reflns_limit_l_min -14
_diffrn_reflns_number 10457
_diffrn_reflns_theta_full 25.242
_diffrn_reflns_theta_max 27.494
_diffrn_reflns_theta_min 1.900
_exptl_absorpt_coefficient_mu 0.069
_exptl_absorpt_correction_T_max 0.7456
_exptl_absorpt_correction_T_min 0.7012
_exptl_absorpt_correction_type multi-scan
_exptl_absorpt_process_details
;
(SADABS; Bruker, 2014)
;
_exptl_crystal_colour red
_exptl_crystal_density_diffrn 1.193
_exptl_crystal_description plate
_exptl_crystal_F_000 452
_exptl_crystal_size_max 0.350
_exptl_crystal_size_mid 0.270
_exptl_crystal_size_min 0.070
_refine_diff_density_max 0.186
_refine_diff_density_min -0.186
_refine_ls_abs_structure_details
;
Flack <i>x</i> determined using 1500 quotients [(I+)-(I-)]/[(I+)+(I-)]
(Parsons <i>et al</i>, 2013)
;
_refine_ls_abs_structure_Flack -1.3(10)
_refine_ls_extinction_method none
_refine_ls_goodness_of_fit_ref 1.026
_refine_ls_hydrogen_treatment mixed
_refine_ls_matrix_type full
_refine_ls_number_parameters 302
_refine_ls_number_reflns 5032
_refine_ls_number_restraints 1
_refine_ls_restrained_S_all 1.026
_refine_ls_R_factor_all 0.0638
_refine_ls_R_factor_gt 0.0455
_refine_ls_shift/su_max 0.000
_refine_ls_shift/su_mean 0.000
_refine_ls_structure_factor_coef Fsqd
_refine_ls_weighting_details 'w=1/[\s^2^(Fo^2^)+(0.0464P)^2^+0.0459P] where P=(Fo^2^+2Fc^2^)/3'
_refine_ls_weighting_scheme calc
_refine_ls_wR_factor_gt 0.0947
_refine_ls_wR_factor_ref 0.1041
_reflns_number_gt 4054
_reflns_number_total 5032
_reflns_threshold_expression 'I > 2\s(I)'
_cod_data_source_file sj5520sup1.cif
_cod_data_source_block I
_cod_database_code 2242225
_shelx_space_group_comment
;
The symmetry employed for this shelxl refinement is uniquely defined
by the following loop, which should always be used as a source of
symmetry information in preference to the above space-group names.
They are only intended as comments.
;
_shelx_estimated_absorpt_t_min 0.976
_shelx_estimated_absorpt_t_max 0.995

loop_
_space_group_symop_operation_xyz
'x, y, z'
'-x, y+1/2, -z'

loop_
_atom_site_type_symbol
_atom_site_label
_atom_site_fract_x
_atom_site_fract_y
_atom_site_fract_z
_atom_site_U_iso_or_equiv
_atom_site_adp_type
_atom_site_calc_flag
_atom_site_occupancy
N N1 0.6209(2) 0.4011(2) 0.47877(19) 0.0171(5) Uani d 1
N N2 0.7753(2) 0.51637(19) 0.66391(19) 0.0174(5) Uani d 1
N N3 0.4280(3) 0.2624(2) 0.4350(3) 0.0291(6) Uani d 1
C C1 0.5218(3) 0.3302(3) 0.4010(3) 0.0204(6) Uani d 1
C C2 0.5273(3) 0.3383(3) 0.2759(3) 0.0223(6) Uani d 1
C C3 0.6299(3) 0.4212(3) 0.2787(2) 0.0191(6) Uani d 1
C C4 0.6900(3) 0.4631(2) 0.4057(2) 0.0174(6) Uani d 1
C C5 0.7876(3) 0.5506(2) 0.4559(2) 0.0187(6) Uani d 1
H H5A 0.8298 0.5927 0.4041 0.022 Uiso calc 1
C C6 0.8277(3) 0.5803(2) 0.5833(2) 0.0172(6) Uani d 1
C C7 0.9196(3) 0.6704(2) 0.6497(3) 0.0192(6) Uani d 1
C C8 0.9259(3) 0.6587(2) 0.7743(3) 0.0208(6) Uani d 1
C C9 0.8385(3) 0.5641(3) 0.7804(2) 0.0202(6) Uani d 1
C C10 0.4334(4) 0.2669(3) 0.1690(3) 0.0348(8) Uani d 1
H H10A 0.4545 0.2885 0.0933 0.052 Uiso calc 1
H H10B 0.3275 0.2805 0.1566 0.052 Uiso calc 1
H H10C 0.4566 0.1846 0.1871 0.052 Uiso calc 1
C C11 0.6694(3) 0.4692(3) 0.1714(3) 0.0243(7) Uani d 1
H H11A 0.6559 0.4081 0.1075 0.029 Uiso calc 1
H H11B 0.7760 0.4924 0.2009 0.029 Uiso calc 1
C C12 0.5734(4) 0.5736(3) 0.1125(3) 0.0434(9) Uani d 1
H H12A 0.6030 0.6028 0.0433 0.065 Uiso calc 1
H H12B 0.5873 0.6348 0.1753 0.065 Uiso calc 1
H H12C 0.4680 0.5506 0.0811 0.065 Uiso calc 1
C C13 0.9925(3) 0.7628(3) 0.5969(3) 0.0279(7) Uani d 1
H H13A 1.0991 0.7672 0.6462 0.042 Uiso calc 1
H H13B 0.9451 0.8377 0.5998 0.042 Uiso calc 1
H H13C 0.9810 0.7439 0.5102 0.042 Uiso calc 1
C C14 1.0172(3) 0.7322(3) 0.8821(3) 0.0260(7) Uani d 1
H H14A 0.9688 0.7331 0.9469 0.031 Uiso calc 1
H H14B 1.0193 0.8129 0.8530 0.031 Uiso calc 1
C C15 1.1776(3) 0.6883(3) 0.9400(3) 0.0365(8) Uani d 1
H H15A 1.2328 0.7394 1.0089 0.055 Uiso calc 1
H H15B 1.2265 0.6880 0.8765 0.055 Uiso calc 1
H H15C 1.1765 0.6094 0.9716 0.055 Uiso calc 1
C C16 0.8189(3) 0.5127(3) 0.8948(3) 0.0263(7) Uani d 1
H H16A 0.7133 0.5161 0.8876 0.039 Uiso calc 1
H H16B 0.8787 0.5565 0.9684 0.039 Uiso calc 1
H H16C 0.8521 0.4317 0.9032 0.039 Uiso calc 1
C C17 0.5151(3) 0.4325(2) 0.6603(2) 0.0182(6) Uani d 1
C C18 0.4069(3) 0.5069(3) 0.5835(3) 0.0269(7) Uani d 1
H H18A 0.4245 0.5410 0.5136 0.032 Uiso calc 1
C C19 0.2748(3) 0.5331(3) 0.6051(3) 0.0355(8) Uani d 1
H H19A 0.2036 0.5835 0.5502 0.043 Uiso calc 1
C C20 0.2475(3) 0.4855(3) 0.7068(3) 0.0347(8) Uani d 1
H H20A 0.1579 0.5036 0.7228 0.042 Uiso calc 1
C C21 0.3512(3) 0.4115(3) 0.7851(3) 0.0337(8) Uani d 1
H H21A 0.3330 0.3783 0.8551 0.040 Uiso calc 1
C C22 0.4828(3) 0.3855(3) 0.7615(3) 0.0261(7) Uani d 1
H H22A 0.5528 0.3341 0.8161 0.031 Uiso calc 1
C C23 0.7586(3) 0.2907(2) 0.6849(2) 0.0177(6) Uani d 1
C C24 0.9149(3) 0.2865(3) 0.7172(3) 0.0239(6) Uani d 1
H H24A 0.9667 0.3550 0.7096 0.029 Uiso calc 1
C C25 0.9962(3) 0.1863(3) 0.7597(3) 0.0301(7) Uani d 1
H H25A 1.1018 0.1870 0.7805 0.036 Uiso calc 1
C C26 0.9244(4) 0.0857(3) 0.7719(3) 0.0295(7) Uani d 1
H H26A 0.9801 0.0169 0.8011 0.035 Uiso calc 1
C C27 0.7705(4) 0.0853(3) 0.7414(3) 0.0276(7) Uani d 1
H H27A 0.7201 0.0160 0.7491 0.033 Uiso calc 1
C C28 0.6900(3) 0.1866(3) 0.6996(3) 0.0238(6) Uani d 1
H H28A 0.5846 0.1853 0.6803 0.029 Uiso calc 1
B B1 0.6672(3) 0.4083(3) 0.6269(3) 0.0181(6) Uani d 1
H H2N 0.359(4) 0.227(3) 0.376(3) 0.035(10) Uiso d 1
H H1N 0.417(4) 0.268(3) 0.508(4) 0.052(12) Uiso d 1

loop_
_atom_site_aniso_label
_atom_site_aniso_U_11
_atom_site_aniso_U_22
_atom_site_aniso_U_33
_atom_site_aniso_U_12
_atom_site_aniso_U_13
_atom_site_aniso_U_23
N1 0.0158(11) 0.0172(13) 0.0187(11) -0.0024(9) 0.0062(9) 0.0003(9)
N2 0.0170(11) 0.0171(13) 0.0173(11) 0.0007(9) 0.0046(9) 0.0019(9)
N3 0.0315(15) 0.0320(17) 0.0225(14) -0.0164(12) 0.0072(12) -0.0018(12)
C1 0.0202(14) 0.0194(17) 0.0202(14) -0.0043(11) 0.0048(11) -0.0022(11)
C2 0.0221(14) 0.0232(18) 0.0201(14) -0.0028(12) 0.0053(11) -0.0008(12)
C3 0.0174(13) 0.0207(17) 0.0200(13) 0.0019(11) 0.0071(11) -0.0007(11)
C4 0.0176(13) 0.0166(17) 0.0193(14) 0.0011(11) 0.0079(11) 0.0030(10)
C5 0.0168(13) 0.0206(16) 0.0203(13) 0.0014(11) 0.0084(11) 0.0034(11)
C6 0.0145(13) 0.0170(16) 0.0203(13) 0.0004(10) 0.0057(10) 0.0016(11)
C7 0.0157(13) 0.0168(17) 0.0240(14) 0.0000(11) 0.0052(11) -0.0002(11)
C8 0.0189(13) 0.0185(18) 0.0232(15) 0.0019(11) 0.0046(11) -0.0023(12)
C9 0.0168(13) 0.0221(17) 0.0195(14) 0.0029(11) 0.0031(11) -0.0008(11)
C10 0.042(2) 0.034(2) 0.0282(16) -0.0144(15) 0.0110(14) -0.0074(15)
C11 0.0289(15) 0.0261(18) 0.0208(15) -0.0028(13) 0.0120(12) -0.0013(11)
C12 0.055(2) 0.044(2) 0.0372(19) 0.0168(17) 0.0241(17) 0.0187(17)
C13 0.0289(16) 0.0236(18) 0.0307(16) -0.0063(13) 0.0095(13) -0.0004(13)
C14 0.0299(17) 0.0221(18) 0.0247(15) -0.0037(12) 0.0072(13) -0.0064(12)
C15 0.0292(17) 0.040(2) 0.0307(18) -0.0052(15) -0.0023(14) -0.0083(14)
C16 0.0303(15) 0.0278(18) 0.0209(15) -0.0040(13) 0.0086(12) -0.0006(12)
C17 0.0170(13) 0.0158(16) 0.0217(14) -0.0020(10) 0.0062(10) -0.0024(11)
C18 0.0237(15) 0.0267(18) 0.0306(16) 0.0032(12) 0.0094(12) 0.0051(13)
C19 0.0257(16) 0.035(2) 0.0425(19) 0.0076(14) 0.0074(14) 0.0016(15)
C20 0.0220(15) 0.035(2) 0.052(2) -0.0011(13) 0.0191(15) -0.0099(15)
C21 0.0334(18) 0.040(2) 0.0364(18) -0.0022(15) 0.0229(15) 0.0010(15)
C22 0.0236(15) 0.0269(19) 0.0281(16) 0.0017(12) 0.0090(12) 0.0027(12)
C23 0.0215(14) 0.0186(16) 0.0144(13) -0.0013(11) 0.0079(11) -0.0025(10)
C24 0.0230(15) 0.0221(17) 0.0279(15) -0.0006(12) 0.0103(12) -0.0002(12)
C25 0.0235(15) 0.0296(19) 0.0366(18) 0.0065(13) 0.0094(13) -0.0004(14)
C26 0.0336(18) 0.0218(19) 0.0304(17) 0.0104(13) 0.0071(13) 0.0037(13)
C27 0.0345(17) 0.0174(18) 0.0305(16) 0.0002(12) 0.0103(13) 0.0019(12)
C28 0.0206(14) 0.0246(18) 0.0249(15) -0.0028(12) 0.0057(12) 0.0019(12)
B1 0.0190(15) 0.0184(18) 0.0170(15) -0.0018(12) 0.0060(12) 0.0017(12)

loop_
_atom_type_symbol
_atom_type_description
_atom_type_scat_dispersion_real
_atom_type_scat_dispersion_imag
_atom_type_scat_source
C C 0.0033 0.0016 'International Tables Vol C Tables 4.2.6.8 and 6.1.1.4'
H H 0.0000 0.0000 'International Tables Vol C Tables 4.2.6.8 and 6.1.1.4'
N N 0.0061 0.0033 'International Tables Vol C Tables 4.2.6.8 and 6.1.1.4'
B B 0.0013 0.0007 'International Tables Vol C Tables 4.2.6.8 and 6.1.1.4'

loop_
_geom_angle_atom_site_label_1
_geom_angle_atom_site_label_2
_geom_angle_atom_site_label_3
_geom_angle
C1 N1 C4 106.5(2)
C1 N1 B1 128.0(2)
C4 N1 B1 125.2(2)
C9 N2 C6 106.6(2)
C9 N2 B1 127.5(2)
C6 N2 B1 125.9(2)
C1 N3 H2N 117(2)
C1 N3 H1N 122(3)
H2N N3 H1N 118(3)
N1 C1 N3 123.9(3)
N1 C1 C2 111.3(2)
N3 C1 C2 124.8(3)
C3 C2 C1 106.5(2)
C3 C2 C10 129.6(3)
C1 C2 C10 123.9(3)
C2 C3 C4 107.4(2)
C2 C3 C11 127.9(3)
C4 C3 C11 124.6(3)
C5 C4 N1 120.9(2)
C5 C4 C3 130.7(2)
N1 C4 C3 108.3(2)
C4 C5 C6 121.6(3)
C4 C5 H5A 119.2
C6 C5 H5A 119.2
N2 C6 C7 109.5(2)
N2 C6 C5 120.9(2)
C7 C6 C5 129.6(3)
C6 C7 C8 106.2(2)
C6 C7 C13 126.7(2)
C8 C7 C13 127.1(2)
C9 C8 C7 107.6(2)
C9 C8 C14 126.4(3)
C7 C8 C14 125.9(3)
N2 C9 C8 110.0(2)
N2 C9 C16 122.6(3)
C8 C9 C16 127.3(2)
C2 C10 H10A 109.5
C2 C10 H10B 109.5
H10A C10 H10B 109.5
C2 C10 H10C 109.5
H10A C10 H10C 109.5
H10B C10 H10C 109.5
C3 C11 C12 112.0(3)
C3 C11 H11A 109.2
C12 C11 H11A 109.2
C3 C11 H11B 109.2
C12 C11 H11B 109.2
H11A C11 H11B 107.9
C11 C12 H12A 109.5
C11 C12 H12B 109.5
H12A C12 H12B 109.5
C11 C12 H12C 109.5
H12A C12 H12C 109.5
H12B C12 H12C 109.5
C7 C13 H13A 109.5
C7 C13 H13B 109.5
H13A C13 H13B 109.5
C7 C13 H13C 109.5
H13A C13 H13C 109.5
H13B C13 H13C 109.5
C8 C14 C15 112.5(3)
C8 C14 H14A 109.1
C15 C14 H14A 109.1
C8 C14 H14B 109.1
C15 C14 H14B 109.1
H14A C14 H14B 107.8
C14 C15 H15A 109.5
C14 C15 H15B 109.5
H15A C15 H15B 109.5
C14 C15 H15C 109.5
H15A C15 H15C 109.5
H15B C15 H15C 109.5
C9 C16 H16A 109.5
C9 C16 H16B 109.5
H16A C16 H16B 109.5
C9 C16 H16C 109.5
H16A C16 H16C 109.5
H16B C16 H16C 109.5
C22 C17 C18 115.8(3)
C22 C17 B1 125.5(2)
C18 C17 B1 118.7(2)
C19 C18 C17 122.7(3)
C19 C18 H18A 118.6
C17 C18 H18A 118.6
C20 C19 C18 119.7(3)
C20 C19 H19A 120.2
C18 C19 H19A 120.2
C21 C20 C19 119.6(3)
C21 C20 H20A 120.2
C19 C20 H20A 120.2
C20 C21 C22 120.0(3)
C20 C21 H21A 120.0
C22 C21 H21A 120.0
C17 C22 C21 122.2(3)
C17 C22 H22A 118.9
C21 C22 H22A 118.9
C28 C23 C24 115.5(3)
C28 C23 B1 123.8(2)
C24 C23 B1 120.6(2)
C25 C24 C23 122.5(3)
C25 C24 H24A 118.7
C23 C24 H24A 118.7
C26 C25 C24 120.1(3)
C26 C25 H25A 120.0
C24 C25 H25A 120.0
C25 C26 C27 119.7(3)
C25 C26 H26A 120.2
C27 C26 H26A 120.2
C26 C27 C28 119.7(3)
C26 C27 H27A 120.1
C28 C27 H27A 120.1
C27 C28 C23 122.4(3)
C27 C28 H28A 118.8
C23 C28 H28A 118.8
N2 B1 N1 104.3(2)
N2 B1 C23 109.8(2)
N1 B1 C23 107.8(2)
N2 B1 C17 110.4(2)
N1 B1 C17 107.6(2)
C23 B1 C17 116.1(2)

loop_
_geom_bond_atom_site_label_1
_geom_bond_atom_site_label_2
_geom_bond_distance
N1 C1 1.334(3)
N1 C4 1.413(3)
N1 B1 1.594(4)
N2 C9 1.374(3)
N2 C6 1.392(3)
N2 B1 1.579(4)
N3 C1 1.335(4)
N3 H2N 0.87(4)
N3 H1N 0.87(4)
C1 C2 1.445(4)
C2 C3 1.358(4)
C2 C10 1.492(4)
C3 C4 1.446(4)
C3 C11 1.498(4)
C4 C5 1.360(4)
C5 C6 1.411(4)
C5 H5A 0.9500
C6 C7 1.404(4)
C7 C8 1.405(4)
C7 C13 1.501(4)
C8 C9 1.386(4)
C8 C14 1.505(4)
C9 C16 1.496(4)
C10 H10A 0.9800
C10 H10B 0.9800
C10 H10C 0.9800
C11 C12 1.523(4)
C11 H11A 0.9900
C11 H11B 0.9900
C12 H12A 0.9800
C12 H12B 0.9800
C12 H12C 0.9800
C13 H13A 0.9800
C13 H13B 0.9800
C13 H13C 0.9800
C14 C15 1.529(4)
C14 H14A 0.9900
C14 H14B 0.9900
C15 H15A 0.9800
C15 H15B 0.9800
C15 H15C 0.9800
C16 H16A 0.9800
C16 H16B 0.9800
C16 H16C 0.9800
C17 C22 1.396(4)
C17 C18 1.398(4)
C17 B1 1.635(4)
C18 C19 1.389(4)
C18 H18A 0.9500
C19 C20 1.382(5)
C19 H19A 0.9500
C20 C21 1.379(5)
C20 H20A 0.9500
C21 C22 1.396(4)
C21 H21A 0.9500
C22 H22A 0.9500
C23 C28 1.403(4)
C23 C24 1.405(4)
C23 B1 1.626(4)
C24 C25 1.383(4)
C24 H24A 0.9500
C25 C26 1.377(5)
C25 H25A 0.9500
C26 C27 1.384(4)
C26 H26A 0.9500
C27 C28 1.391(4)
C27 H27A 0.9500
C28 H28A 0.9500

loop_
_geom_hbond_atom_site_label_D
_geom_hbond_atom_site_label_H
_geom_hbond_atom_site_label_A
_geom_hbond_site_symmetry_A
_geom_hbond_distance_DH
_geom_hbond_distance_HA
_geom_hbond_distance_DA
_geom_hbond_angle_DHA
N3 H1N Cg1 1_555 0.87(4) 3.07(3) 3.772(2) 139(2)
N3 H2N Cg2 2_646 0.87(4) 2.44(3) 3.223(2) 150(2)

loop_
_geom_torsion_atom_site_label_1
_geom_torsion_atom_site_label_2
_geom_torsion_atom_site_label_3
_geom_torsion_atom_site_label_4
_geom_torsion
C4 N1 C1 N3 -175.8(3)
B1 N1 C1 N3 9.8(5)
C4 N1 C1 C2 3.0(3)
B1 N1 C1 C2 -171.4(2)
N1 C1 C2 C3 -2.6(3)
N3 C1 C2 C3 176.2(3)
N1 C1 C2 C10 177.9(3)
N3 C1 C2 C10 -3.3(5)
C1 C2 C3 C4 1.0(3)
C10 C2 C3 C4 -179.5(3)
C1 C2 C3 C11 -175.0(3)
C10 C2 C3 C11 4.5(5)
C1 N1 C4 C5 173.9(3)
B1 N1 C4 C5 -11.4(4)
C1 N1 C4 C3 -2.3(3)
B1 N1 C4 C3 172.3(2)
C2 C3 C4 C5 -175.0(3)
C11 C3 C4 C5 1.1(5)
C2 C3 C4 N1 0.8(3)
C11 C3 C4 N1 176.9(2)
N1 C4 C5 C6 2.2(4)
C3 C4 C5 C6 177.5(3)
C9 N2 C6 C7 -2.0(3)
B1 N2 C6 C7 179.3(2)
C9 N2 C6 C5 177.7(2)
B1 N2 C6 C5 -1.0(4)
C4 C5 C6 N2 3.9(4)
C4 C5 C6 C7 -176.5(3)
N2 C6 C7 C8 1.5(3)
C5 C6 C7 C8 -178.1(3)
N2 C6 C7 C13 -176.8(3)
C5 C6 C7 C13 3.5(5)
C6 C7 C8 C9 -0.4(3)
C13 C7 C8 C9 177.9(3)
C6 C7 C8 C14 176.9(3)
C13 C7 C8 C14 -4.8(4)
C6 N2 C9 C8 1.8(3)
B1 N2 C9 C8 -179.6(2)
C6 N2 C9 C16 -174.8(3)
B1 N2 C9 C16 3.8(4)
C7 C8 C9 N2 -0.9(3)
C14 C8 C9 N2 -178.1(3)
C7 C8 C9 C16 175.5(3)
C14 C8 C9 C16 -1.7(5)
C2 C3 C11 C12 89.8(4)
C4 C3 C11 C12 -85.5(4)
C9 C8 C14 C15 91.3(4)
C7 C8 C14 C15 -85.5(4)
C22 C17 C18 C19 -0.2(5)
B1 C17 C18 C19 -179.6(3)
C17 C18 C19 C20 0.6(5)
C18 C19 C20 C21 -0.6(5)
C19 C20 C21 C22 0.2(5)
C18 C17 C22 C21 -0.3(4)
B1 C17 C22 C21 179.0(3)
C20 C21 C22 C17 0.3(5)
C28 C23 C24 C25 0.6(4)
B1 C23 C24 C25 -176.0(3)
C23 C24 C25 C26 -0.1(5)
C24 C25 C26 C27 0.0(5)
C25 C26 C27 C28 -0.4(5)
C26 C27 C28 C23 1.0(4)
C24 C23 C28 C27 -1.0(4)
B1 C23 C28 C27 175.4(3)
C9 N2 B1 N1 175.5(2)
C6 N2 B1 N1 -6.1(3)
C9 N2 B1 C23 -69.2(3)
C6 N2 B1 C23 109.2(3)
C9 N2 B1 C17 60.1(3)
C6 N2 B1 C17 -121.5(3)
C1 N1 B1 N2 -174.3(3)
C4 N1 B1 N2 12.3(3)
C1 N1 B1 C23 69.0(3)
C4 N1 B1 C23 -104.5(3)
C1 N1 B1 C17 -57.0(4)
C4 N1 B1 C17 129.6(3)
C28 C23 B1 N2 161.5(2)
C24 C23 B1 N2 -22.2(3)
C28 C23 B1 N1 -85.4(3)
C24 C23 B1 N1 90.9(3)
C28 C23 B1 C17 35.3(4)
C24 C23 B1 C17 -148.4(2)
C22 C17 B1 N2 -104.1(3)
C18 C17 B1 N2 75.2(3)
C22 C17 B1 N1 142.6(3)
C18 C17 B1 N1 -38.1(3)
C22 C17 B1 C23 21.8(4)
C18 C17 B1 C23 -158.9(3)

_cod_database_fobs_code 2242225
